data_7103202
loop_
_publ_author_name
'Ramana, C V'
'Nageswara Reddy, Challa'
'Gonnade, Rajesh G'

_publ_section_title
;
 An expeditious one-step entry to the tetracyclic core of
 integrastatins.
;
_journal_issue 27
_journal_name_full 'Chemical communications (Cambridge, England)'
_journal_page_first 3151
_journal_page_last 3153
_journal_paper_doi 10.1039/b801755g
_journal_year 2008
_chemical_formula_moiety 'C15 H12 O3'
_chemical_formula_sum 'C15 H12 O3'
_chemical_formula_weight 240.25
_chemical_name_systematic
;
?
;
_space_group_IT_number 15
_symmetry_cell_setting monoclinic
_symmetry_space_group_name_Hall '-C 2yc'
_symmetry_space_group_name_H-M 'C 1 2/c 1'
_atom_sites_solution_hydrogens geom
_atom_sites_solution_primary direct
_atom_sites_solution_secondary difmap
_audit_creation_method SHELXL-97
_cell_angle_alpha 90.00
_cell_angle_beta 109.910(15)
_cell_angle_gamma 90.00
_cell_formula_units_Z 8
_cell_length_a 19.374(18)
_cell_length_b 5.222(5)
_cell_length_c 24.39(2)
_cell_measurement_reflns_used 1576
_cell_measurement_temperature 297(2)
_cell_measurement_theta_max 26.52
_cell_measurement_theta_min 2.24
_cell_volume 2320(4)
_computing_cell_refinement 'SAINT (Bruker, 2003)'
_computing_data_collection 'SMART (Bruker, 2003)'
_computing_data_reduction SAINT
_computing_molecular_graphics 'ORTEP-3 (Farrugia, 1997) and Mercury (Macrae et al., 2006)'
_computing_publication_material 'SHELXTL (Bruker, 2003)'
_computing_structure_refinement 'SHELXL97 (Sheldrick, 1997)'
_computing_structure_solution 'SHELXS97 (Sheldrick, 1997)'
_diffrn_ambient_temperature 297(2)
_diffrn_measured_fraction_theta_full 0.999
_diffrn_measured_fraction_theta_max 0.999
_diffrn_measurement_device 'Bruker Smart APEX'
_diffrn_measurement_device_type 'CCD Area Detector'
_diffrn_measurement_method 'Phi and Omega Scan'
_diffrn_radiation_monochromator graphite
_diffrn_radiation_source 'fine-focus sealed tube'
_diffrn_radiation_type MoK\a
_diffrn_radiation_wavelength 0.71073
_diffrn_reflns_av_R_equivalents 0.0486
_diffrn_reflns_av_sigmaI/netI 0.0388
_diffrn_reflns_limit_h_max 22
_diffrn_reflns_limit_h_min -22
_diffrn_reflns_limit_k_max 6
_diffrn_reflns_limit_k_min -6
_diffrn_reflns_limit_l_max 29
_diffrn_reflns_limit_l_min -29
_diffrn_reflns_number 10305
_diffrn_reflns_theta_full 25.00
_diffrn_reflns_theta_max 25.00
_diffrn_reflns_theta_min 2.24
_exptl_absorpt_coefficient_mu 0.096
_exptl_absorpt_correction_T_max 0.9952
_exptl_absorpt_correction_T_min 0.9387
_exptl_absorpt_correction_type multi-scan
_exptl_absorpt_process_details 'bruker sadabs'
_exptl_crystal_colour colourless
_exptl_crystal_density_diffrn 1.375
_exptl_crystal_density_method 'not measured'
_exptl_crystal_description needle
_exptl_crystal_F_000 1008
_exptl_crystal_size_max 0.67
_exptl_crystal_size_mid 0.08
_exptl_crystal_size_min 0.05
_refine_diff_density_max 0.185
_refine_diff_density_min -0.203
_refine_diff_density_rms 0.037
_refine_ls_extinction_method none
_refine_ls_goodness_of_fit_ref 1.095
_refine_ls_hydrogen_treatment mixed
_refine_ls_matrix_type full
_refine_ls_number_parameters 203
_refine_ls_number_reflns 2034
_refine_ls_number_restraints 1
_refine_ls_restrained_S_all 1.096
_refine_ls_R_factor_all 0.1136
_refine_ls_R_factor_gt 0.0755
_refine_ls_shift/su_max 0.000
_refine_ls_shift/su_mean 0.000
_refine_ls_structure_factor_coef Fsqd
_refine_ls_weighting_details 'calc w=1/[\s^2^(Fo^2^)+(0.0271P)^2^+4.8105P] where P=(Fo^2^+2Fc^2^)/3'
_refine_ls_weighting_scheme calc
_refine_ls_wR_factor_gt 0.1330
_refine_ls_wR_factor_ref 0.1496
_reflns_number_gt 1406
_reflns_number_total 2034
_reflns_threshold_expression >2sigma(I)
_cod_data_source_file b801755g.txt
_cod_data_source_block almc
_cod_depositor_comments
;
The following automatic conversions were performed:
'_symmetry_cell_setting' value 'Monoclinic' changed to 'monoclinic'
according to '/home/saulius/struct/CIF-dictionaries/cif_core.dic'
dictionary named 'cif_core.dic' version 2.4.1 from 2010-06-29.

Automatic conversion script
Id: cif_fix_enum 1527 2010-12-29 10:47:43Z saulius 
;
_cod_original_sg_symbol_H-M C2/c
_cod_database_code 7103202

loop_
_symmetry_equiv_pos_as_xyz
'x, y, z'
'-x, y, -z+1/2'
'x+1/2, y+1/2, z'
'-x+1/2, y+1/2, -z+1/2'
'-x, -y, -z'
'x, -y, z-1/2'
'-x+1/2, -y+1/2, -z'
'x+1/2, -y+1/2, z-1/2'

loop_
_atom_site_label
_atom_site_type_symbol
_atom_site_fract_x
_atom_site_fract_y
_atom_site_fract_z
_atom_site_U_iso_or_equiv
_atom_site_adp_type
_atom_site_occupancy
_atom_site_symmetry_multiplicity
_atom_site_calc_flag
_atom_site_refinement_flags
_atom_site_disorder_assembly
_atom_site_disorder_group
O1 O 0.2157(3) 0.9778(12) 0.0404(2) 0.0589(14) Uani 0.50 1 d P A 1
O1' O 0.1463(3) 0.9715(13) 0.0308(2) 0.0590(13) Uani 0.50 1 d P A 2
O2 O 0.19097(14) 0.5786(4) 0.07530(10) 0.0637(7) Uani 1 1 d . . .
O3 O 0.2415(2) 0.7458(6) 0.22881(11) 0.0916(11) Uani 1 1 d . . .
C1 C 0.1620(6) 0.802(2) 0.0489(4) 0.054(2) Uani 0.50 1 d P A 1
H1 H 0.1285 0.7573 0.0099 0.065 Uiso 0.50 1 calc PR A 1
C1' C 0.2069(6) 0.799(2) 0.0507(4) 0.062(3) Uani 0.50 1 d PD A 2
H1' H 0.2183 0.7465 0.0162 0.074 Uiso 0.50 1 calc PR A 2
C2 C 0.27561(18) 0.9630(8) 0.09031(15) 0.0637(11) Uani 1 1 d D . .
C3 C 0.3193(3) 1.1387(12) 0.0772(2) 0.110(2) Uani 1 1 d . A .
H3 H 0.3058 1.2034 0.0395 0.132 Uiso 1 1 calc R . .
C4 C 0.3803(3) 1.2190(10) 0.1169(4) 0.117(2) Uani 1 1 d . . .
H4 H 0.4094 1.3388 0.1068 0.140 Uiso 1 1 calc R A .
C5 C 0.4011(2) 1.1303(12) 0.1718(3) 0.1047(19) Uani 1 1 d . A .
H5 H 0.4437 1.1905 0.1999 0.126 Uiso 1 1 calc R . .
C6 C 0.3581(2) 0.9479(10) 0.18589(16) 0.0835(14) Uani 1 1 d . . .
H6 H 0.3720 0.8841 0.2237 0.100 Uiso 1 1 calc R A .
C7 C 0.29462(17) 0.8602(6) 0.14408(15) 0.0518(9) Uani 1 1 d . A .
C8 C 0.2407(5) 0.6289(14) 0.1354(4) 0.0490(18) Uani 0.50 1 d P A 1
H8 H 0.2695 0.4739 0.1503 0.059 Uiso 0.50 1 calc PR A 1
C8' C 0.2551(5) 0.6771(13) 0.1725(3) 0.052(2) Uani 0.50 1 d P A 2
H8' H 0.2799 0.5107 0.1778 0.062 Uiso 0.50 1 calc PR A 2
C9 C 0.1876(4) 0.6693(13) 0.1689(3) 0.0453(17) Uani 0.50 1 d P A 1
H9 H 0.1627 0.5087 0.1715 0.054 Uiso 0.50 1 calc PR A 1
C9' C 0.1794(5) 0.6457(14) 0.1298(4) 0.055(2) Uani 0.50 1 d P A 2
H9' H 0.1582 0.4947 0.1420 0.066 Uiso 0.50 1 calc PR A 2
C10 C 0.13054(18) 0.8737(7) 0.1315(2) 0.0656(11) Uani 1 1 d . . .
C11 C 0.0921(2) 0.9662(9) 0.16526(18) 0.0738(12) Uani 1 1 d . A .
H11 H 0.1013 0.8994 0.2024 0.089 Uiso 1 1 calc R . .
C12 C 0.0408(2) 1.1533(9) 0.1456(2) 0.0831(14) Uani 1 1 d . . .
H12 H 0.0158 1.2142 0.1694 0.100 Uiso 1 1 calc R A .
C13 C 0.0262(2) 1.2511(9) 0.0914(3) 0.0945(15) Uani 1 1 d . A .
H13 H -0.0097 1.3764 0.0776 0.113 Uiso 1 1 calc R . .
C14 C 0.0643(2) 1.1648(11) 0.05706(19) 0.0988(17) Uani 1 1 d . . .
H14 H 0.0548 1.2327 0.0200 0.119 Uiso 1 1 calc R A .
C15 C 0.1166(2) 0.9775(10) 0.07754(19) 0.0781(14) Uani 1 1 d . A .
H3A H 0.245(2) 0.613(8) 0.2462(19) 0.091(15) Uiso 1 1 d . . .

loop_
_atom_site_aniso_label
_atom_site_aniso_U_11
_atom_site_aniso_U_22
_atom_site_aniso_U_33
_atom_site_aniso_U_23
_atom_site_aniso_U_13
_atom_site_aniso_U_12
O1 0.068(4) 0.063(4) 0.050(3) 0.004(3) 0.026(3) -0.003(3)
O1' 0.058(4) 0.069(4) 0.052(3) -0.004(3) 0.021(2) -0.006(3)
O2 0.0932(18) 0.0414(14) 0.0606(15) -0.0202(12) 0.0316(14) -0.0093(14)
O3 0.178(3) 0.0426(16) 0.0485(15) 0.0024(13) 0.0317(18) 0.0086(19)
C1 0.071(6) 0.039(5) 0.041(5) -0.014(4) 0.006(5) -0.015(6)
C1' 0.076(7) 0.055(7) 0.057(5) -0.013(5) 0.027(6) -0.013(7)
C2 0.048(2) 0.101(3) 0.047(2) -0.012(2) 0.0229(17) 0.013(2)
C3 0.071(3) 0.166(5) 0.116(4) 0.073(4) 0.061(3) 0.041(3)
C4 0.082(4) 0.076(4) 0.219(7) 0.028(4) 0.087(5) 0.008(3)
C5 0.038(2) 0.128(5) 0.140(5) -0.066(4) 0.020(3) -0.011(3)
C6 0.056(2) 0.136(4) 0.058(2) 0.008(3) 0.020(2) 0.028(3)
C7 0.051(2) 0.042(2) 0.069(2) 0.0053(17) 0.0297(18) 0.0117(16)
C8 0.060(5) 0.039(4) 0.055(5) 0.001(4) 0.028(4) 0.002(4)
C8' 0.087(7) 0.026(4) 0.057(5) 0.002(3) 0.042(5) 0.010(4)
C9 0.050(5) 0.037(4) 0.051(5) 0.000(3) 0.020(4) -0.008(3)
C9' 0.081(6) 0.036(4) 0.057(5) -0.008(4) 0.036(5) -0.012(4)
C10 0.045(2) 0.042(2) 0.110(3) -0.011(2) 0.026(2) -0.0132(17)
C11 0.056(2) 0.086(3) 0.081(3) 0.004(2) 0.026(2) -0.023(2)
C12 0.057(3) 0.085(3) 0.119(4) -0.035(3) 0.045(3) -0.014(2)
C13 0.046(2) 0.083(3) 0.141(5) 0.008(3) 0.015(3) 0.005(2)
C14 0.048(2) 0.160(5) 0.072(3) 0.017(3) 0.000(2) -0.016(3)
C15 0.046(2) 0.112(4) 0.076(3) -0.052(3) 0.019(2) -0.033(2)

loop_
_atom_type_symbol
_atom_type_description
_atom_type_scat_dispersion_real
_atom_type_scat_dispersion_imag
_atom_type_scat_source
C C 0.0033 0.0016 'International Tables Vol C Tables 4.2.6.8 and 6.1.1.4'
H H 0.0000 0.0000 'International Tables Vol C Tables 4.2.6.8 and 6.1.1.4'
O O 0.0106 0.0060 'International Tables Vol C Tables 4.2.6.8 and 6.1.1.4'

loop_
_geom_angle_atom_site_label_1
_geom_angle_atom_site_label_2
_geom_angle_atom_site_label_3
_geom_angle
_geom_angle_site_symmetry_1
_geom_angle_site_symmetry_3
_geom_angle_publ_flag
C2 O1 C1 105.6(6) . . ?
C1' O1' C15 104.4(6) . . ?
C1 O2 C1' 36.3(4) . . ?
C1 O2 C9' 93.4(5) . . ?
C1' O2 C9' 108.7(5) . . ?
C1 O2 C8 110.0(5) . . ?
C1' O2 C8 96.6(5) . . ?
C9' O2 C8 46.1(4) . . ?
C8' O3 C9 49.6(4) . . ?
O2 C1 O1 114.2(10) . . ?
O2 C1 C15 119.2(7) . . ?
O1 C1 C15 103.3(6) . . ?
O2 C1' O1' 113.1(9) . . ?
O2 C1' C2 116.5(7) . . ?
O1' C1' C2 106.8(7) . . ?
C7 C2 C3 120.8(4) . . ?
C7 C2 O1 139.1(4) . . ?
C3 C2 O1 99.2(4) . . ?
C7 C2 C1' 105.7(5) . . ?
C3 C2 C1' 132.5(6) . . ?
O1 C2 C1' 38.1(4) . . ?
C4 C3 C2 121.2(5) . . ?
C3 C4 C5 120.9(5) . . ?
C4 C5 C6 118.9(4) . . ?
C7 C6 C5 120.3(4) . . ?
C2 C7 C6 117.8(4) . . ?
C2 C7 C8' 132.6(4) . . ?
C6 C7 C8' 109.2(4) . . ?
C2 C7 C8 103.2(4) . . ?
C6 C7 C8 137.9(4) . . ?
C8' C7 C8 33.3(3) . . ?
O2 C8 C9 103.0(7) . . ?
O2 C8 C7 116.8(5) . . ?
C9 C8 C7 111.2(6) . . ?
C9' C8' O3 103.0(7) . . ?
C9' C8' C7 106.1(6) . . ?
O3 C8' C7 121.8(5) . . ?
C8 C9 O3 100.4(6) . . ?
C8 C9 C10 104.5(6) . . ?
O3 C9 C10 119.3(5) . . ?
O2 C9' C8' 104.0(7) . . ?
O2 C9' C10 119.9(6) . . ?
C8' C9' C10 111.5(6) . . ?
C15 C10 C11 118.0(4) . . ?
C15 C10 C9' 101.8(5) . . ?
C11 C10 C9' 139.2(5) . . ?
C15 C10 C9 134.0(5) . . ?
C11 C10 C9 107.9(5) . . ?
C9' C10 C9 34.3(3) . . ?
C12 C11 C10 121.5(4) . . ?
C13 C12 C11 120.1(4) . . ?
C12 C13 C14 119.7(4) . . ?
C13 C14 C15 119.8(4) . . ?
C10 C15 C14 120.8(4) . . ?
C10 C15 O1' 139.0(5) . . ?
C14 C15 O1' 99.9(5) . . ?
C10 C15 C1 103.8(5) . . ?
C14 C15 C1 134.5(6) . . ?
O1' C15 C1 37.7(4) . . ?

loop_
_geom_bond_atom_site_label_1
_geom_bond_atom_site_label_2
_geom_bond_distance
_geom_bond_site_symmetry_2
_geom_bond_publ_flag
O1 C2 1.369(6) . ?
O1 C1 1.452(12) . ?
O1' C1' 1.427(13) . ?
O1' C15 1.440(6) . ?
O2 C1 1.360(12) . ?
O2 C1' 1.383(12) . ?
O2 C9' 1.464(9) . ?
O2 C8 1.478(9) . ?
O3 C8' 1.526(8) . ?
O3 C9 1.532(8) . ?
C1 C15 1.587(11) . ?
C1' C2 1.599(10) . ?
C2 C7 1.347(5) . ?
C2 C3 1.358(6) . ?
C3 C4 1.316(7) . ?
C4 C5 1.342(7) . ?
C5 C6 1.384(7) . ?
C6 C7 1.381(5) . ?
C7 C8' 1.531(8) . ?
C7 C8 1.564(8) . ?
C8 C9 1.531(10) . ?
C8' C9' 1.490(11) . ?
C9 C10 1.583(8) . ?
C9' C10 1.531(9) . ?
C10 C15 1.363(6) . ?
C10 C11 1.373(5) . ?
C11 C12 1.358(6) . ?
C12 C13 1.354(6) . ?
C13 C14 1.368(6) . ?
C14 C15 1.375(6) . ?

loop_
_geom_torsion_atom_site_label_1
_geom_torsion_atom_site_label_2
_geom_torsion_atom_site_label_3
_geom_torsion_atom_site_label_4
_geom_torsion
_geom_torsion_site_symmetry_1
_geom_torsion_site_symmetry_2
_geom_torsion_site_symmetry_3
_geom_torsion_site_symmetry_4
_geom_torsion_publ_flag
C1' O2 C1 O1 -8.7(7) . . . . ?
C9' O2 C1 O1 108.8(7) . . . . ?
C8 O2 C1 O1 64.7(8) . . . . ?
C1' O2 C1 C15 -131.4(13) . . . . ?
C9' O2 C1 C15 -14.0(8) . . . . ?
C8 O2 C1 C15 -58.1(9) . . . . ?
C2 O1 C1 O2 -40.5(8) . . . . ?
C2 O1 C1 C15 90.5(7) . . . . ?
C1 O2 C1' O1' 1.5(6) . . . . ?
C9' O2 C1' O1' -67.7(8) . . . . ?
C8 O2 C1' O1' -113.4(7) . . . . ?
C1 O2 C1' C2 125.9(14) . . . . ?
C9' O2 C1' C2 56.6(9) . . . . ?
C8 O2 C1' C2 10.9(8) . . . . ?
C15 O1' C1' O2 44.9(8) . . . . ?
C15 O1' C1' C2 -84.6(8) . . . . ?
C1 O1 C2 C7 -9.2(9) . . . . ?
C1 O1 C2 C3 -178.2(6) . . . . ?
C1 O1 C2 C1' 27.5(7) . . . . ?
O2 C1' C2 C7 -10.1(9) . . . . ?
O1' C1' C2 C7 117.4(7) . . . . ?
O2 C1' C2 C3 158.4(6) . . . . ?
O1' C1' C2 C3 -74.1(9) . . . . ?
O2 C1' C2 O1 -166.2(14) . . . . ?
O1' C1' C2 O1 -38.6(6) . . . . ?
C7 C2 C3 C4 -1.9(7) . . . . ?
O1 C2 C3 C4 169.7(5) . . . . ?
C1' C2 C3 C4 -169.0(7) . . . . ?
C2 C3 C4 C5 -0.3(8) . . . . ?
C3 C4 C5 C6 1.4(8) . . . . ?
C4 C5 C6 C7 -0.3(7) . . . . ?
C3 C2 C7 C6 2.9(6) . . . . ?
O1 C2 C7 C6 -164.5(6) . . . . ?
C1' C2 C7 C6 173.0(5) . . . . ?
C3 C2 C7 C8' 174.9(5) . . . . ?
O1 C2 C7 C8' 7.6(9) . . . . ?
C1' C2 C7 C8' -14.9(7) . . . . ?
C3 C2 C7 C8 -167.0(5) . . . . ?
O1 C2 C7 C8 25.7(7) . . . . ?
C1' C2 C7 C8 3.1(6) . . . . ?
C5 C6 C7 C2 -1.7(6) . . . . ?
C5 C6 C7 C8' -175.6(4) . . . . ?
C5 C6 C7 C8 163.4(5) . . . . ?
C1 O2 C8 C9 78.3(7) . . . . ?
C1' O2 C8 C9 113.2(6) . . . . ?
C9' O2 C8 C9 3.6(5) . . . . ?
C1 O2 C8 C7 -43.8(8) . . . . ?
C1' O2 C8 C7 -8.9(7) . . . . ?
C9' O2 C8 C7 -118.6(8) . . . . ?
C2 C7 C8 O2 3.6(6) . . . . ?
C6 C7 C8 O2 -163.0(4) . . . . ?
C8' C7 C8 O2 159.0(12) . . . . ?
C2 C7 C8 C9 -114.2(6) . . . . ?
C6 C7 C8 C9 79.3(8) . . . . ?
C8' C7 C8 C9 41.3(7) . . . . ?
C9 O3 C8' C9' 4.9(5) . . . . ?
C9 O3 C8' C7 123.5(8) . . . . ?
C2 C7 C8' C9' -7.2(9) . . . . ?
C6 C7 C8' C9' 165.3(5) . . . . ?
C8 C7 C8' C9' -40.6(7) . . . . ?
C2 C7 C8' O3 -124.2(6) . . . . ?
C6 C7 C8' O3 48.4(7) . . . . ?
C8 C7 C8' O3 -157.5(12) . . . . ?
O2 C8 C9 O3 -174.7(4) . . . . ?
C7 C8 C9 O3 -48.9(7) . . . . ?
O2 C8 C9 C10 -50.6(6) . . . . ?
C7 C8 C9 C10 75.2(7) . . . . ?
C8' O3 C9 C8 0.3(5) . . . . ?
C8' O3 C9 C10 -112.9(7) . . . . ?
C1 O2 C9' C8' -112.5(6) . . . . ?
C1' O2 C9' C8' -78.8(7) . . . . ?
C8 O2 C9' C8' 2.2(5) . . . . ?
C1 O2 C9' C10 12.9(7) . . . . ?
C1' O2 C9' C10 46.6(8) . . . . ?
C8 O2 C9' C10 127.6(8) . . . . ?
O3 C8' C9' O2 -179.8(4) . . . . ?
C7 C8' C9' O2 51.2(6) . . . . ?
O3 C8' C9' C10 49.7(7) . . . . ?
C7 C8' C9' C10 -79.3(8) . . . . ?
O2 C9' C10 C15 -7.1(7) . . . . ?
C8' C9' C10 C15 114.7(7) . . . . ?
O2 C9' C10 C11 160.5(5) . . . . ?
C8' C9' C10 C11 -77.7(9) . . . . ?
O2 C9' C10 C9 -169.4(12) . . . . ?
C8' C9' C10 C9 -47.6(6) . . . . ?
C8 C9 C10 C15 10.1(8) . . . . ?
O3 C9 C10 C15 121.1(6) . . . . ?
C8 C9 C10 C11 -165.6(5) . . . . ?
O3 C9 C10 C11 -54.6(6) . . . . ?
C8 C9 C10 C9' 34.5(6) . . . . ?
O3 C9 C10 C9' 145.5(10) . . . . ?
C15 C10 C11 C12 0.9(5) . . . . ?
C9' C10 C11 C12 -165.3(6) . . . . ?
C9 C10 C11 C12 177.4(4) . . . . ?
C10 C11 C12 C13 0.7(6) . . . . ?
C11 C12 C13 C14 -1.4(7) . . . . ?
C12 C13 C14 C15 0.7(7) . . . . ?
C11 C10 C15 C14 -1.6(6) . . . . ?
C9' C10 C15 C14 169.3(4) . . . . ?
C9 C10 C15 C14 -177.0(5) . . . . ?
C11 C10 C15 O1' 170.6(5) . . . . ?
C9' C10 C15 O1' -18.6(7) . . . . ?
C9 C10 C15 O1' -4.8(9) . . . . ?
C11 C10 C15 C1 -172.8(4) . . . . ?
C9' C10 C15 C1 -2.0(5) . . . . ?
C9 C10 C15 C1 11.8(7) . . . . ?
C13 C14 C15 C10 0.8(6) . . . . ?
C13 C14 C15 O1' -174.0(4) . . . . ?
C13 C14 C15 C1 168.8(6) . . . . ?
C1' O1' C15 C10 1.0(10) . . . . ?
C1' O1' C15 C14 174.2(6) . . . . ?
C1' O1' C15 C1 -26.0(7) . . . . ?
O2 C1 C15 C10 11.7(8) . . . . ?
O1 C1 C15 C10 -116.3(6) . . . . ?
O2 C1 C15 C14 -157.7(6) . . . . ?
O1 C1 C15 C14 74.4(8) . . . . ?
O2 C1 C15 O1' 173.9(13) . . . . ?
O1 C1 C15 O1' 45.9(6) . . . . ?
